data_2020195
loop_
_publ_author_name
'Nicolo, F.'
'EL Ghaziri, H.'
'Chapuis, G.'

_publ_section_title
;
 Structure of dibromo (thiosemicarbazide) cadmium(II) monohydrate.
;
_journal_name_full 'Acta Crystallographica C (39,1983-)'
_journal_page_first 975
_journal_page_last 977
_journal_volume 44
_journal_year 1988
_chemical_formula_sum 'C H7 Br2 Cd N3 O S'
_chemical_name_systematic 'Cd Br2 (S C N3 H5) H2 O'
_space_group_IT_number 9
_symmetry_space_group_name_Hall 'I -2ya'
_symmetry_space_group_name_H-M 'I 1 a 1'
_cell_angle_alpha 90
_cell_angle_beta 100.28
_cell_angle_gamma 90
_cell_formula_units_Z 4
_cell_length_a 7.063
_cell_length_b 14.234
_cell_length_c 8.751
_cell_volume 865.657
_citation_journal_id_ASTM ACSCEE
_cod_data_source_file Nicolo_ACSCEE_1988_967.cif
_cod_data_source_block C1H7Br2Cd1N3O1S1
_cod_original_cell_volume 865.6569
_cod_original_sg_symbol_Hall 'C -2yc (x+z,y,-x)'
_cod_original_formula_sum 'C1 H7 Br2 Cd1 N3 O1 S1'
_cod_database_code 2020195

loop_
_symmetry_equiv_pos_as_xyz
x,y,z
x+1/2,-y,z
x+1/2,y+1/2,z+1/2
x+1,-y+1/2,z+1/2

loop_
_atom_site_label
_atom_site_type_symbol
_atom_site_fract_x
_atom_site_fract_y
_atom_site_fract_z
_atom_site_occupancy
_atom_site_U_iso_or_equiv
Br1 Br+1 0.2088 -0.0718 0.1794 1 0.0
N2 N-1 -0.2593 0.0996 -0.3451 1 0.0
C1 C-4 -0.2666 0.0069 -0.3433 1 0.0
Cd1 Cd+2 -0.0001 0.0636 0.0001 1 0.0
N3 N-1 -0.1803 0.1524 -0.21 1 0.0
N1 N-1 -0.3422 -0.0349 -0.473 1 0.0
S1 S-2 -0.1819 -0.0605 -0.1829 1 0.0
O1 O-2 -0.4683 0.2192 -0.5728 1 0.0
Br2 Br+1 0.1636 0.2172 0.1197 1 0.0
